data_7208417
loop_
_publ_author_name
'Zhang, Jie'
'Zhao, Fangchao'
'Zhu, Xunjin'
'Wong, Wai-Kwok'
'Ma, Dongge'
'Wong, Wai-Yeung'

_publ_section_title
;
 New phosphorescent platinum(ii) Schiff base complexes for PHOLED
 applications
;
_journal_issue 32
_journal_name_full 'Journal of Materials Chemistry'
_journal_page_first 16448
_journal_paper_doi 10.1039/c2jm32266h
_journal_volume 22
_journal_year 2012
_chemical_formula_sum 'C28 H34 Br2 N2 O2 Pt'
_chemical_formula_weight 785.48
_chemical_name_systematic
;
?
;
_space_group_IT_number 15
_symmetry_cell_setting monoclinic
_symmetry_space_group_name_Hall '-C 2yc'
_symmetry_space_group_name_H-M 'C 1 2/c 1'
_atom_sites_solution_hydrogens geom
_atom_sites_solution_primary direct
_atom_sites_solution_secondary difmap
_audit_creation_method SHELXL-97
_cell_angle_alpha 90.00
_cell_angle_beta 109.333(2)
_cell_angle_gamma 90.00
_cell_formula_units_Z 8
_cell_length_a 29.187(4)
_cell_length_b 13.3717(18)
_cell_length_c 15.048(2)
_cell_measurement_reflns_used 12287
_cell_measurement_temperature 173(2)
_cell_measurement_theta_max 25.00
_cell_measurement_theta_min 2.37
_cell_volume 5541.8(13)
_computing_cell_refinement 'SAINT (Bruker, 1999)'
_computing_data_collection 'SMART (Bruker, 1998)'
_computing_data_reduction SAINT
_computing_structure_refinement 'SHELXL-97 (Sheldrick, 1997)'
_computing_structure_solution 'SHELXS-97 (Sheldrick, 1990)'
_diffrn_ambient_temperature 173(2)
_diffrn_measured_fraction_theta_full 0.974
_diffrn_measured_fraction_theta_max 0.974
_diffrn_measurement_device_type 'Smart CCD'
_diffrn_measurement_method '\w and \f scans'
_diffrn_radiation_monochromator graphite
_diffrn_radiation_source 'fine-focus sealed tube'
_diffrn_radiation_type MoK\a
_diffrn_radiation_wavelength 0.71073
_diffrn_reflns_av_R_equivalents 0.0384
_diffrn_reflns_av_sigmaI/netI 0.0616
_diffrn_reflns_limit_h_max 29
_diffrn_reflns_limit_h_min -34
_diffrn_reflns_limit_k_max 15
_diffrn_reflns_limit_k_min -15
_diffrn_reflns_limit_l_max 17
_diffrn_reflns_limit_l_min -13
_diffrn_reflns_number 12287
_diffrn_reflns_theta_full 25.00
_diffrn_reflns_theta_max 25.00
_diffrn_reflns_theta_min 2.37
_exptl_absorpt_coefficient_mu 7.975
_exptl_absorpt_correction_T_max 1.0000
_exptl_absorpt_correction_T_min 0.3525
_exptl_absorpt_correction_type multi-scan
_exptl_absorpt_process_details SADABS
_exptl_crystal_colour orange
_exptl_crystal_density_diffrn 1.883
_exptl_crystal_density_method 'not measured'
_exptl_crystal_description block
_exptl_crystal_F_000 3040
_exptl_crystal_size_max 0.30
_exptl_crystal_size_mid 0.23
_exptl_crystal_size_min 0.20
_refine_diff_density_max 1.962
_refine_diff_density_min -2.452
_refine_diff_density_rms 0.189
_refine_ls_extinction_method none
_refine_ls_goodness_of_fit_ref 1.069
_refine_ls_hydrogen_treatment constr
_refine_ls_matrix_type full
_refine_ls_number_parameters 316
_refine_ls_number_reflns 4743
_refine_ls_number_restraints 0
_refine_ls_restrained_S_all 1.069
_refine_ls_R_factor_all 0.0461
_refine_ls_R_factor_gt 0.0417
_refine_ls_shift/su_max 0.001
_refine_ls_shift/su_mean 0.000
_refine_ls_structure_factor_coef Fsqd
_refine_ls_weighting_details 'calc w=1/[\s^2^(Fo^2^)+(0.0446P)^2^+51.3560P] where P=(Fo^2^+2Fc^2^)/3'
_refine_ls_weighting_scheme calc
_refine_ls_wR_factor_gt 0.1052
_refine_ls_wR_factor_ref 0.1076
_reflns_number_gt 4314
_reflns_number_total 4743
_reflns_threshold_expression >2sigma(I)
_cod_data_source_file c2jm32266h.txt
_cod_data_source_block wy2262wm
_cod_depositor_comments
;
The following automatic conversions were performed:

'_symmetry_cell_setting' value 'Monoclinic' changed to 'monoclinic'
according to /home/saulius/struct/CIF-dictionaries/cif_core.dic
dictionary named 'cif_core.dic' version 2.4.1 from 2010-06-29.

Automatic conversion script
Id: cif_fix_values 1891 2012-01-12 08:04:46Z andrius 
;
_cod_original_cell_volume 5541.9(13)
_cod_original_sg_symbol_H-M C2/c
_cod_database_code 7208417

loop_
_symmetry_equiv_pos_as_xyz
'x, y, z'
'-x, y, -z+1/2'
'x+1/2, y+1/2, z'
'-x+1/2, y+1/2, -z+1/2'
'-x, -y, -z'
'x, -y, z-1/2'
'-x+1/2, -y+1/2, -z'
'x+1/2, -y+1/2, z-1/2'

loop_
_atom_site_label
_atom_site_type_symbol
_atom_site_fract_x
_atom_site_fract_y
_atom_site_fract_z
_atom_site_U_iso_or_equiv
_atom_site_adp_type
_atom_site_occupancy
_atom_site_symmetry_multiplicity
_atom_site_calc_flag
_atom_site_refinement_flags
Br1 Br 0.17752(3) 0.01279(6) 0.64515(6) 0.0417(2) Uani 1 1 d .
Br2 Br -0.01838(3) 1.00252(6) 0.36049(7) 0.0458(2) Uani 1 1 d .
C1 C 0.1314(2) 0.3302(5) 0.5129(5) 0.0258(15) Uani 1 1 d .
C2 C 0.1811(2) 0.3100(5) 0.5661(5) 0.0261(15) Uani 1 1 d .
C3 C 0.1932(3) 0.2155(5) 0.6044(5) 0.0297(16) Uani 1 1 d .
H3A H 0.2259 0.2015 0.6414 0.036 Uiso 1 1 calc R
C4 C 0.1583(3) 0.1407(5) 0.5894(5) 0.0287(15) Uani 1 1 d .
C5 C 0.1112(3) 0.1577(6) 0.5369(5) 0.0303(16) Uani 1 1 d .
H5A H 0.0881 0.1051 0.5253 0.036 Uiso 1 1 calc R
C6 C 0.0969(2) 0.2535(5) 0.4999(5) 0.0287(15) Uani 1 1 d .
C7 C 0.0456(3) 0.2631(6) 0.4503(6) 0.0391(19) Uani 1 1 d .
H7A H 0.0266 0.2040 0.4424 0.047 Uiso 1 1 calc R
C8 C -0.0303(3) 0.3518(7) 0.3757(14) 0.137(8) Uani 1 1 d .
H8A H -0.0362 0.3628 0.4368 0.164 Uiso 1 1 calc R
C9 C -0.0590(3) 0.2563(5) 0.3497(7) 0.042(2) Uani 1 1 d .
H9A H -0.0471 0.2173 0.3058 0.050 Uiso 1 1 calc R
H9B H -0.0541 0.2155 0.4070 0.050 Uiso 1 1 calc R
C10 C -0.1121(3) 0.2777(8) 0.3040(15) 0.159(10) Uani 1 1 d .
H10A H -0.1240 0.2296 0.2513 0.191 Uiso 1 1 calc R
H10B H -0.1279 0.2592 0.3506 0.191 Uiso 1 1 calc R
C11 C -0.1297(3) 0.3656(7) 0.2702(8) 0.062(3) Uani 1 1 d .
H11A H -0.1585 0.3774 0.2899 0.075 Uiso 1 1 calc R
H11B H -0.1419 0.3593 0.2008 0.075 Uiso 1 1 calc R
C12 C -0.0996(3) 0.4588(5) 0.2931(5) 0.0259(15) Uani 1 1 d .
H12A H -0.1044 0.4971 0.2344 0.031 Uiso 1 1 calc R
H12B H -0.1108 0.5010 0.3358 0.031 Uiso 1 1 calc R
C13 C -0.0476(3) 0.4382(6) 0.3376(10) 0.073(4) Uani 1 1 d .
H13A H -0.0426 0.4224 0.2766 0.088 Uiso 1 1 calc R
C14 C -0.0238(3) 0.6145(5) 0.3501(5) 0.0307(16) Uani 1 1 d .
H14A H -0.0575 0.6297 0.3277 0.037 Uiso 1 1 calc R
C15 C 0.0090(3) 0.6974(5) 0.3694(5) 0.0289(16) Uani 1 1 d .
C16 C -0.0138(3) 0.7921(5) 0.3588(5) 0.0288(15) Uani 1 1 d .
H16A H -0.0480 0.7966 0.3435 0.035 Uiso 1 1 calc R
C17 C 0.0134(3) 0.8766(5) 0.3705(5) 0.0318(16) Uani 1 1 d .
C18 C 0.0628(3) 0.8723(5) 0.3859(5) 0.0335(17) Uani 1 1 d .
H18A H 0.0803 0.9330 0.3905 0.040 Uiso 1 1 calc R
C19 C 0.0875(3) 0.7821(5) 0.3948(5) 0.0302(16) Uani 1 1 d .
C20 C 0.0606(3) 0.6912(5) 0.3927(5) 0.0235(14) Uani 1 1 d .
C21 C 0.2202(2) 0.3933(5) 0.5824(5) 0.0298(16) Uani 1 1 d .
C22 C 0.2707(3) 0.3535(6) 0.6376(6) 0.044(2) Uani 1 1 d .
H22A H 0.2946 0.4074 0.6466 0.067 Uiso 1 1 calc R
H22B H 0.2790 0.2987 0.6025 0.067 Uiso 1 1 calc R
H22C H 0.2710 0.3289 0.6991 0.067 Uiso 1 1 calc R
C23 C 0.2087(3) 0.4784(5) 0.6401(6) 0.0346(18) Uani 1 1 d .
H23A H 0.2333 0.5310 0.6500 0.052 Uiso 1 1 calc R
H23B H 0.2089 0.4525 0.7012 0.052 Uiso 1 1 calc R
H23C H 0.1766 0.5061 0.6059 0.052 Uiso 1 1 calc R
C24 C 0.2220(3) 0.4349(7) 0.4882(6) 0.043(2) Uani 1 1 d .
H24A H 0.2468 0.4873 0.5005 0.064 Uiso 1 1 calc R
H24B H 0.1903 0.4632 0.4522 0.064 Uiso 1 1 calc R
H24C H 0.2300 0.3809 0.4519 0.064 Uiso 1 1 calc R
C25 C 0.1418(3) 0.7792(6) 0.4045(5) 0.0343(17) Uani 1 1 d .
C26 C 0.1492(3) 0.7132(7) 0.3255(7) 0.046(2) Uani 1 1 d .
H26A H 0.1379 0.6451 0.3305 0.069 Uiso 1 1 calc R
H26B H 0.1837 0.7117 0.3320 0.069 Uiso 1 1 calc R
H26C H 0.1306 0.7412 0.2639 0.069 Uiso 1 1 calc R
C27 C 0.1728(3) 0.7394(7) 0.5025(6) 0.046(2) Uani 1 1 d .
H27A H 0.1679 0.7820 0.5516 0.069 Uiso 1 1 calc R
H27B H 0.2072 0.7403 0.5078 0.069 Uiso 1 1 calc R
H27C H 0.1630 0.6707 0.5102 0.069 Uiso 1 1 calc R
C28 C 0.1607(3) 0.8845(6) 0.3924(7) 0.047(2) Uani 1 1 d .
H28A H 0.1569 0.9292 0.4411 0.071 Uiso 1 1 calc R
H28B H 0.1421 0.9107 0.3300 0.071 Uiso 1 1 calc R
H28C H 0.1951 0.8804 0.3983 0.071 Uiso 1 1 calc R
N1 N 0.0231(2) 0.3446(4) 0.4157(5) 0.0334(15) Uani 1 1 d .
N2 N -0.0121(2) 0.5207(4) 0.3601(4) 0.0203(12) Uani 1 1 d .
O1 O 0.12122(16) 0.4233(4) 0.4805(4) 0.0309(11) Uani 1 1 d .
O2 O 0.08463(16) 0.6065(3) 0.4132(4) 0.0294(11) Uani 1 1 d .
Pt1 Pt 0.054199(8) 0.473497(17) 0.417083(16) 0.01724(11) Uani 1 1 d .

loop_
_atom_site_aniso_label
_atom_site_aniso_U_11
_atom_site_aniso_U_22
_atom_site_aniso_U_33
_atom_site_aniso_U_23
_atom_site_aniso_U_13
_atom_site_aniso_U_12
Br1 0.0480(5) 0.0335(4) 0.0398(5) 0.0129(3) 0.0094(4) 0.0156(4)
Br2 0.0588(6) 0.0196(4) 0.0567(6) -0.0015(3) 0.0159(4) 0.0074(4)
C1 0.025(3) 0.024(4) 0.030(4) 0.002(3) 0.011(3) 0.010(3)
C2 0.023(3) 0.028(4) 0.026(4) -0.002(3) 0.008(3) 0.004(3)
C3 0.029(4) 0.035(4) 0.026(4) 0.000(3) 0.010(3) 0.012(3)
C4 0.034(4) 0.027(4) 0.025(4) 0.006(3) 0.010(3) 0.010(3)
C5 0.028(4) 0.030(4) 0.036(4) 0.001(3) 0.014(3) 0.003(3)
C6 0.021(3) 0.027(4) 0.036(4) 0.004(3) 0.007(3) 0.002(3)
C7 0.026(4) 0.020(4) 0.063(6) 0.003(4) 0.005(4) -0.004(3)
C8 0.014(4) 0.017(5) 0.31(2) 0.042(8) -0.033(7) -0.012(4)
C9 0.025(4) 0.019(4) 0.072(6) 0.006(4) 0.004(4) -0.007(3)
C10 0.018(5) 0.028(5) 0.36(3) 0.039(10) -0.035(9) -0.010(4)
C11 0.025(4) 0.032(5) 0.108(9) 0.009(5) -0.008(5) -0.003(4)
C12 0.024(4) 0.023(3) 0.032(4) 0.001(3) 0.011(3) 0.001(3)
C13 0.020(4) 0.023(4) 0.142(11) 0.012(5) -0.019(5) -0.008(4)
C14 0.022(3) 0.028(4) 0.039(4) 0.002(3) 0.005(3) 0.004(3)
C15 0.034(4) 0.022(3) 0.029(4) -0.001(3) 0.008(3) -0.003(3)
C16 0.035(4) 0.026(4) 0.024(4) 0.003(3) 0.007(3) 0.009(3)
C17 0.047(4) 0.014(3) 0.031(4) -0.002(3) 0.008(3) 0.001(3)
C18 0.042(4) 0.025(4) 0.032(4) 0.000(3) 0.010(3) -0.008(3)
C19 0.039(4) 0.024(4) 0.028(4) -0.004(3) 0.011(3) -0.011(3)
C20 0.033(4) 0.019(3) 0.022(3) -0.002(3) 0.013(3) 0.000(3)
C21 0.024(3) 0.027(4) 0.036(4) -0.006(3) 0.008(3) 0.002(3)
C22 0.021(4) 0.039(5) 0.064(6) -0.010(4) 0.002(4) 0.001(3)
C23 0.035(4) 0.030(4) 0.038(5) -0.008(3) 0.011(3) 0.001(3)
C24 0.033(4) 0.049(5) 0.051(5) -0.018(4) 0.021(4) -0.012(4)
C25 0.030(4) 0.034(4) 0.039(4) 0.000(3) 0.010(3) -0.011(3)
C26 0.037(4) 0.045(5) 0.063(6) -0.009(4) 0.024(4) -0.008(4)
C27 0.037(4) 0.046(5) 0.049(5) 0.003(4) 0.008(4) -0.011(4)
C28 0.048(5) 0.036(5) 0.059(6) -0.001(4) 0.019(4) -0.016(4)
N1 0.017(3) 0.019(3) 0.059(4) 0.005(3) 0.005(3) -0.001(2)
N2 0.019(3) 0.016(3) 0.023(3) 0.003(2) 0.002(2) 0.000(2)
O1 0.019(2) 0.030(3) 0.042(3) 0.007(2) 0.007(2) 0.001(2)
O2 0.023(2) 0.019(2) 0.047(3) 0.001(2) 0.013(2) -0.002(2)
Pt1 0.01902(17) 0.01762(16) 0.01688(17) 0.00103(9) 0.00836(11) -0.00044(9)

loop_
_atom_type_symbol
_atom_type_description
_atom_type_scat_dispersion_real
_atom_type_scat_dispersion_imag
_atom_type_scat_source
C C 0.0033 0.0016 'International Tables Vol C Tables 4.2.6.8 and 6.1.1.4'
H H 0.0000 0.0000 'International Tables Vol C Tables 4.2.6.8 and 6.1.1.4'
N N 0.0061 0.0033 'International Tables Vol C Tables 4.2.6.8 and 6.1.1.4'
O O 0.0106 0.0060 'International Tables Vol C Tables 4.2.6.8 and 6.1.1.4'
Br Br -0.2901 2.4595 'International Tables Vol C Tables 4.2.6.8 and 6.1.1.4'
Pt Pt -1.7033 8.3905 'International Tables Vol C Tables 4.2.6.8 and 6.1.1.4'

loop_
_geom_angle_atom_site_label_1
_geom_angle_atom_site_label_2
_geom_angle_atom_site_label_3
_geom_angle
O1 C1 C6 124.6(6)
O1 C1 C2 116.3(6)
C6 C1 C2 119.1(6)
C3 C2 C1 118.5(6)
C3 C2 C21 121.0(6)
C1 C2 C21 120.5(6)
C2 C3 C4 121.1(6)
C5 C4 C3 121.2(6)
C5 C4 Br1 120.0(6)
C3 C4 Br1 118.8(5)
C4 C5 C6 119.6(7)
C5 C6 C1 120.4(6)
C5 C6 C7 114.1(6)
C1 C6 C7 125.5(6)
N1 C7 C6 125.9(7)
C13 C8 N1 115.9(8)
C13 C8 C9 122.1(8)
N1 C8 C9 118.1(7)
C10 C9 C8 111.0(7)
C11 C10 C9 124.1(9)
C10 C11 C12 121.9(8)
C13 C12 C11 112.8(6)
C8 C13 C12 123.7(8)
C8 C13 N2 114.7(7)
C12 C13 N2 120.4(7)
N2 C14 C15 126.3(6)
C16 C15 C14 114.4(6)
C16 C15 C20 119.7(6)
C14 C15 C20 125.8(6)
C17 C16 C15 119.9(7)
C16 C17 C18 121.3(7)
C16 C17 Br2 118.5(6)
C18 C17 Br2 120.2(5)
C17 C18 C19 122.1(7)
C18 C19 C20 117.9(7)
C18 C19 C25 121.0(6)
C20 C19 C25 121.1(6)
O2 C20 C15 122.9(6)
O2 C20 C19 118.4(6)
C15 C20 C19 118.6(6)
C22 C21 C23 107.6(6)
C22 C21 C24 107.7(6)
C23 C21 C24 109.4(6)
C22 C21 C2 111.2(6)
C23 C21 C2 109.6(6)
C24 C21 C2 111.2(6)
C19 C25 C28 111.2(7)
C19 C25 C27 110.9(6)
C28 C25 C27 107.9(6)
C19 C25 C26 109.9(6)
C28 C25 C26 106.4(7)
C27 C25 C26 110.5(7)
C7 N1 C8 123.1(6)
C7 N1 Pt1 124.9(5)
C8 N1 Pt1 111.9(5)
C14 N2 C13 123.9(6)
C14 N2 Pt1 123.6(5)
C13 N2 Pt1 112.3(4)
C1 O1 Pt1 123.8(4)
C20 O2 Pt1 124.5(4)
N2 Pt1 N1 83.7(2)
N2 Pt1 O1 177.4(2)
N1 Pt1 O1 95.0(2)
N2 Pt1 O2 94.9(2)
N1 Pt1 O2 177.8(2)
O1 Pt1 O2 86.46(19)

loop_
_geom_bond_atom_site_label_1
_geom_bond_atom_site_label_2
_geom_bond_distance
Br1 C4 1.905(7)
Br2 C17 1.904(7)
C1 O1 1.334(8)
C1 C6 1.405(10)
C1 C2 1.430(9)
C2 C3 1.385(10)
C2 C21 1.555(10)
C3 C4 1.391(10)
C4 C5 1.360(10)
C5 C6 1.404(10)
C6 C7 1.442(10)
C7 N1 1.289(9)
C8 C13 1.314(12)
C8 N1 1.477(10)
C8 C9 1.506(11)
C9 C10 1.500(11)
C10 C11 1.316(13)
C11 C12 1.500(11)
C12 C13 1.467(11)
C13 N2 1.475(9)
C14 N2 1.296(9)
C14 C15 1.430(10)
C15 C16 1.415(10)
C15 C20 1.431(10)
C16 C17 1.358(10)
C17 C18 1.383(11)
C18 C19 1.390(11)
C19 C20 1.442(10)
C19 C25 1.544(10)
C20 O2 1.315(8)
C21 C22 1.530(10)
C21 C23 1.534(10)
C21 C24 1.541(11)
C25 C28 1.545(10)
C25 C27 1.546(11)
C25 C26 1.552(11)
N1 Pt1 1.944(6)
N2 Pt1 1.943(6)
O1 Pt1 1.988(5)
O2 Pt1 1.997(4)
